data_8104959
loop_
_publ_author_name
'Song, Jia'
'Zhao, Feng-Lan'
'Wang, Qi-bao'
'Meng, Qing-Guo'

_publ_section_title
;
 Crystal structure of
 (E)-7-fluoro-2-(3-fluorobenzylidene)-3,4-dihydronaphthalen-1(2H)-one,
 C17H12F2O1
;
_journal_issue 1
_journal_name_full 'Zeitschrift f\"ur Kristallographie - New Crystal Structures'
_journal_page_first 55
_journal_page_last 57
_journal_paper_doi 10.1515/ncrs-2021-0392
_journal_volume 237
_journal_year 2022
_chemical_formula_moiety 'C17 H12 F2 O'
_chemical_formula_sum 'C17 H12 F2 O'
_chemical_formula_weight 270.27
_space_group_crystal_system triclinic
_space_group_IT_number 2
_space_group_name_Hall '-P 1'
_space_group_name_H-M_alt 'P -1'
_atom_sites_solution_hydrogens geom
_cell_angle_alpha 87.633(8)
_cell_angle_beta 88.022(8)
_cell_angle_gamma 65.364(10)
_cell_formula_units_Z 2
_cell_length_a 7.3632(8)
_cell_length_b 8.6467(9)
_cell_length_c 11.3278(11)
_cell_measurement_reflns_used 4360
_cell_measurement_temperature 293(2)
_cell_measurement_theta_max 28.9120
_cell_measurement_theta_min 4.7680
_cell_volume 654.88(13)
_computing_cell_refinement 'CrysAlisPro 1.171.38.43f (Rigaku OD, 2017)'
_computing_data_collection 'CrysAlisPro 1.171.38.43f (Rigaku OD, 2017)'
_computing_data_reduction 'CrysAlisPro 1.171.38.43f (Rigaku OD, 2017)'
_computing_molecular_graphics 'Bruker SHELXTL'
_computing_publication_material 'Bruker SHELXTL'
_computing_structure_refinement 'SHELXL-2017/1 (Sheldrick, 2015)'
_computing_structure_solution 'SHELXL-2017/1 (Sheldrick, 2015)'
_diffrn_ambient_temperature 293(2)
_diffrn_measured_fraction_theta_full 0.997
_diffrn_measured_fraction_theta_max 0.997
_diffrn_measurement_device_type 'Xcalibur, Atlas, Gemini ultra'
_diffrn_measurement_method 'CCD plate'
_diffrn_radiation_type MoK\a
_diffrn_radiation_wavelength 0.71073
_diffrn_reflns_av_R_equivalents 0.0237
_diffrn_reflns_av_unetI/netI 0.0171
_diffrn_reflns_Laue_measured_fraction_full 0.997
_diffrn_reflns_Laue_measured_fraction_max 0.997
_diffrn_reflns_limit_h_max 8
_diffrn_reflns_limit_h_min -8
_diffrn_reflns_limit_k_max 10
_diffrn_reflns_limit_k_min -10
_diffrn_reflns_limit_l_max 13
_diffrn_reflns_limit_l_min -13
_diffrn_reflns_number 12423
_diffrn_reflns_point_group_measured_fraction_full 0.997
_diffrn_reflns_point_group_measured_fraction_max 0.997
_diffrn_reflns_theta_full 25.242
_diffrn_reflns_theta_max 25.493
_diffrn_reflns_theta_min 3.490
_diffrn_source 'fine-focus sealed X-ray tube'
_exptl_absorpt_coefficient_mu 0.103
_exptl_absorpt_correction_T_max 1.00000
_exptl_absorpt_correction_T_min 0.85710
_exptl_absorpt_correction_type multi-scan
_exptl_absorpt_process_details
;
CrysAlisPro 1.171.39.46e (Rigaku Oxford Diffraction, 2018)
Empirical absorption correction using spherical harmonics,
 implemented in SCALE3 ABSPACK scaling algorithm.
;
_exptl_crystal_colour yellow
_exptl_crystal_density_diffrn 1.371
_exptl_crystal_description block
_exptl_crystal_F_000 280
_exptl_crystal_size_max 0.140
_exptl_crystal_size_mid 0.110
_exptl_crystal_size_min 0.100
_refine_diff_density_max 0.166
_refine_diff_density_min -0.170
_refine_diff_density_rms 0.029
_refine_ls_extinction_coef 0.043(5)
_refine_ls_extinction_expression Fc^*^=kFc[1+0.001xFc^2^\l^3^/sin(2\q)]^-1/4^
_refine_ls_extinction_method 'SHELXL-2017/1 (Sheldrick 2017)'
_refine_ls_goodness_of_fit_ref 1.032
_refine_ls_hydrogen_treatment constr
_refine_ls_matrix_type full
_refine_ls_number_parameters 182
_refine_ls_number_reflns 2433
_refine_ls_number_restraints 0
_refine_ls_restrained_S_all 1.032
_refine_ls_R_factor_all 0.0515
_refine_ls_R_factor_gt 0.0369
_refine_ls_shift/su_max 0.000
_refine_ls_shift/su_mean 0.000
_refine_ls_structure_factor_coef Fsqd
_refine_ls_weighting_details 'w=1/[\s^2^(Fo^2^)+(0.0409P)^2^+0.1407P] where P=(Fo^2^+2Fc^2^)/3'
_refine_ls_weighting_scheme calc
_refine_ls_wR_factor_gt 0.0888
_refine_ls_wR_factor_ref 0.0987
_reflns_Friedel_coverage 0.000
_reflns_Friedel_fraction_full .
_reflns_Friedel_fraction_max .
_reflns_number_gt 1891
_reflns_number_total 2433
_reflns_threshold_expression 'I > 2\s(I)'
_cod_data_source_file suppl_j_ncrs-2021-0392_suppl.cif
_cod_data_source_block XF-1-14
_cod_database_code 8104959
_shelx_space_group_comment
;
The symmetry employed for this shelxl refinement is uniquely defined
by the following loop, which should always be used as a source of
symmetry information in preference to the above space-group names.
They are only intended as comments.
;
_shelx_estimated_absorpt_t_min 0.986
_shelx_estimated_absorpt_t_max 0.990

loop_
_space_group_symop_operation_xyz
'x, y, z'
'-x, -y, -z'

loop_
_atom_site_label
_atom_site_type_symbol
_atom_site_fract_x
_atom_site_fract_y
_atom_site_fract_z
_atom_site_U_iso_or_equiv
_atom_site_adp_type
_atom_site_occupancy
_atom_site_site_symmetry_order
_atom_site_calc_flag
_atom_site_refinement_flags_posn
_atom_site_refinement_flags_adp
_atom_site_refinement_flags_occupancy
_atom_site_disorder_assembly
_atom_site_disorder_group
C1 C 0.25997(19) 0.14906(17) 0.02942(12) 0.0418(3) Uani 1 1 d . . . . .
C2 C 0.2600(2) 0.09233(17) 0.15540(12) 0.0422(3) Uani 1 1 d . . . . .
C3 C 0.3449(2) 0.17173(19) 0.24109(13) 0.0503(4) Uani 1 1 d . . . . .
H3A H 0.488109 0.130181 0.228156 0.060 Uiso 1 1 calc R U . . .
H3B H 0.320711 0.140288 0.321359 0.060 Uiso 1 1 calc R U . . .
C4 C 0.2471(2) 0.36500(19) 0.22417(13) 0.0512(4) Uani 1 1 d . . . . .
H4A H 0.108523 0.407188 0.250485 0.061 Uiso 1 1 calc R U . . .
H4B H 0.313802 0.414192 0.273047 0.061 Uiso 1 1 calc R U . . .
C5 C 0.2493(2) 0.58209(18) 0.07057(15) 0.0527(4) Uani 1 1 d . . . . .
H5 H 0.238161 0.654546 0.131518 0.063 Uiso 1 1 calc R U . . .
C6 C 0.2588(2) 0.63650(19) -0.04364(16) 0.0563(4) Uani 1 1 d . . . . .
H6 H 0.253793 0.744300 -0.060847 0.068 Uiso 1 1 calc R U . . .
C7 C 0.2760(2) 0.5271(2) -0.13208(15) 0.0544(4) Uani 1 1 d . . . . .
C8 C 0.2805(2) 0.36936(19) -0.11116(13) 0.0491(4) Uani 1 1 d . . . . .
H8 H 0.291154 0.298893 -0.173317 0.059 Uiso 1 1 calc R U . . .
C9 C 0.26871(18) 0.31584(17) 0.00553(12) 0.0408(3) Uani 1 1 d . . . . .
C10 C 0.25574(19) 0.42177(17) 0.09832(13) 0.0433(3) Uani 1 1 d . . . . .
C11 C 0.1731(2) -0.01351(17) 0.18075(12) 0.0458(4) Uani 1 1 d . . . . .
H11 H 0.114476 -0.038397 0.117063 0.055 Uiso 1 1 calc R U . . .
C12 C 0.1557(2) -0.09667(17) 0.29353(13) 0.0470(4) Uani 1 1 d . . . . .
C13 C -0.0152(2) -0.1248(2) 0.31512(14) 0.0579(4) Uani 1 1 d . . . . .
H13 H -0.118129 -0.086048 0.261061 0.070 Uiso 1 1 calc R U . . .
C14 C -0.0305(3) -0.2099(3) 0.41639(16) 0.0719(5) Uani 1 1 d . . . . .
C15 C 0.1148(3) -0.2720(3) 0.49790(17) 0.0822(6) Uani 1 1 d . . . . .
H15 H 0.099512 -0.329508 0.566053 0.099 Uiso 1 1 calc R U . . .
C16 C 0.2853(3) -0.2471(3) 0.47642(17) 0.0782(6) Uani 1 1 d . . . . .
H16 H 0.387824 -0.289303 0.530666 0.094 Uiso 1 1 calc R U . . .
C17 C 0.3074(3) -0.1604(2) 0.37551(15) 0.0608(4) Uani 1 1 d . . . . .
H17 H 0.424065 -0.144812 0.362521 0.073 Uiso 1 1 calc R U . . .
F1 F 0.29139(17) 0.57875(14) -0.24594(9) 0.0833(4) Uani 1 1 d . . . . .
F2 F -0.1989(2) -0.2361(2) 0.43629(12) 0.1241(6) Uani 1 1 d . . . . .
O1 O 0.24884(16) 0.06387(13) -0.05141(9) 0.0550(3) Uani 1 1 d . . . . .

loop_
_atom_site_aniso_label
_atom_site_aniso_U_11
_atom_site_aniso_U_22
_atom_site_aniso_U_33
_atom_site_aniso_U_23
_atom_site_aniso_U_13
_atom_site_aniso_U_12
C1 0.0408(7) 0.0426(8) 0.0415(8) -0.0038(6) -0.0027(6) -0.0165(6)
C2 0.0466(8) 0.0382(7) 0.0392(8) -0.0020(6) -0.0037(6) -0.0148(6)
C3 0.0578(9) 0.0562(9) 0.0409(8) -0.0014(7) -0.0057(6) -0.0272(7)
C4 0.0568(9) 0.0531(9) 0.0486(9) -0.0119(7) 0.0014(7) -0.0269(7)
C5 0.0460(8) 0.0406(8) 0.0705(11) -0.0078(7) 0.0029(7) -0.0166(6)
C6 0.0430(8) 0.0430(8) 0.0821(12) 0.0088(8) -0.0040(7) -0.0179(7)
C7 0.0466(8) 0.0615(10) 0.0569(10) 0.0186(8) -0.0084(7) -0.0253(7)
C8 0.0470(8) 0.0558(9) 0.0476(9) 0.0030(7) -0.0055(6) -0.0245(7)
C9 0.0347(7) 0.0430(7) 0.0439(8) 0.0009(6) -0.0030(5) -0.0154(6)
C10 0.0356(7) 0.0416(8) 0.0519(8) -0.0055(6) 0.0002(6) -0.0150(6)
C11 0.0549(8) 0.0408(7) 0.0403(8) -0.0015(6) -0.0058(6) -0.0182(7)
C12 0.0569(9) 0.0419(8) 0.0413(8) -0.0035(6) -0.0018(6) -0.0194(7)
C13 0.0650(10) 0.0672(10) 0.0462(9) 0.0029(8) -0.0059(7) -0.0321(8)
C14 0.0811(13) 0.0966(14) 0.0529(11) 0.0073(10) 0.0010(9) -0.0527(11)
C15 0.1066(16) 0.1040(16) 0.0492(11) 0.0198(10) -0.0052(10) -0.0586(13)
C16 0.0885(14) 0.0874(13) 0.0578(11) 0.0236(10) -0.0246(10) -0.0364(11)
C17 0.0610(10) 0.0631(10) 0.0570(10) 0.0106(8) -0.0106(8) -0.0250(8)
F1 0.1003(8) 0.0955(8) 0.0666(7) 0.0331(6) -0.0135(6) -0.0553(7)
F2 0.1181(11) 0.2009(16) 0.0944(10) 0.0373(10) -0.0037(8) -0.1106(11)
O1 0.0763(7) 0.0541(6) 0.0414(6) -0.0050(5) -0.0049(5) -0.0333(5)

loop_
_atom_type_symbol
_atom_type_description
_atom_type_scat_dispersion_real
_atom_type_scat_dispersion_imag
_atom_type_scat_source
C C 0.0033 0.0016 'International Tables Vol C Tables 4.2.6.8 and 6.1.1.4'
H H 0.0000 0.0000 'International Tables Vol C Tables 4.2.6.8 and 6.1.1.4'
O O 0.0106 0.0060 'International Tables Vol C Tables 4.2.6.8 and 6.1.1.4'
F F 0.0171 0.0103 'International Tables Vol C Tables 4.2.6.8 and 6.1.1.4'

loop_
_geom_angle_atom_site_label_1
_geom_angle_atom_site_label_2
_geom_angle_atom_site_label_3
_geom_angle
_geom_angle_site_symmetry_1
_geom_angle_site_symmetry_3
O1 C1 C9 121.03(13) . .
O1 C1 C2 121.68(13) . .
C9 C1 C2 117.27(11) . .
C11 C2 C1 116.82(12) . .
C11 C2 C3 127.24(13) . .
C1 C2 C3 115.76(12) . .
C2 C3 C4 109.73(12) . .
C2 C3 H3A 109.7 . .
C4 C3 H3A 109.7 . .
C2 C3 H3B 109.7 . .
C4 C3 H3B 109.7 . .
H3A C3 H3B 108.2 . .
C10 C4 C3 112.60(12) . .
C10 C4 H4A 109.1 . .
C3 C4 H4A 109.1 . .
C10 C4 H4B 109.1 . .
C3 C4 H4B 109.1 . .
H4A C4 H4B 107.8 . .
C6 C5 C10 122.01(15) . .
C6 C5 H5 119.0 . .
C10 C5 H5 119.0 . .
C5 C6 C7 117.95(14) . .
C5 C6 H6 121.0 . .
C7 C6 H6 121.0 . .
C8 C7 F1 118.74(15) . .
C8 C7 C6 123.04(15) . .
F1 C7 C6 118.22(14) . .
C7 C8 C9 118.52(14) . .
C7 C8 H8 120.7 . .
C9 C8 H8 120.7 . .
C8 C9 C10 120.25(13) . .
C8 C9 C1 119.15(12) . .
C10 C9 C1 120.53(12) . .
C5 C10 C9 118.20(14) . .
C5 C10 C4 120.83(13) . .
C9 C10 C4 120.97(12) . .
C2 C11 C12 130.03(13) . .
C2 C11 H11 115.0 . .
C12 C11 H11 115.0 . .
C17 C12 C13 118.24(14) . .
C17 C12 C11 123.44(14) . .
C13 C12 C11 118.13(13) . .
C14 C13 C12 119.33(16) . .
C14 C13 H13 120.3 . .
C12 C13 H13 120.3 . .
C15 C14 F2 118.02(17) . .
C15 C14 C13 123.39(18) . .
F2 C14 C13 118.59(17) . .
C14 C15 C16 117.67(17) . .
C14 C15 H15 121.2 . .
C16 C15 H15 121.2 . .
C15 C16 C17 121.17(17) . .
C15 C16 H16 119.4 . .
C17 C16 H16 119.4 . .
C16 C17 C12 120.19(16) . .
C16 C17 H17 119.9 . .
C12 C17 H17 119.9 . .

loop_
_geom_bond_atom_site_label_1
_geom_bond_atom_site_label_2
_geom_bond_distance
_geom_bond_site_symmetry_2
C1 O1 1.2243(16) .
C1 C9 1.4836(19) .
C1 C2 1.4897(19) .
C2 C11 1.336(2) .
C2 C3 1.5027(19) .
C3 C4 1.526(2) .
C3 H3A 0.9700 .
C3 H3B 0.9700 .
C4 C10 1.496(2) .
C4 H4A 0.9700 .
C4 H4B 0.9700 .
C5 C6 1.368(2) .
C5 C10 1.390(2) .
C5 H5 0.9300 .
C6 C7 1.373(2) .
C6 H6 0.9300 .
C7 C8 1.362(2) .
C7 F1 1.3640(18) .
C8 C9 1.394(2) .
C8 H8 0.9300 .
C9 C10 1.3973(19) .
C11 C12 1.468(2) .
C11 H11 0.9300 .
C12 C17 1.389(2) .
C12 C13 1.390(2) .
C13 C14 1.364(2) .
C13 H13 0.9300 .
C14 C15 1.354(3) .
C14 F2 1.360(2) .
C15 C16 1.371(3) .
C15 H15 0.9300 .
C16 C17 1.383(2) .
C16 H16 0.9300 .
C17 H17 0.9300 .

loop_
_geom_hbond_atom_site_label_D
_geom_hbond_atom_site_label_H
_geom_hbond_atom_site_label_A
_geom_hbond_distance_DH
_geom_hbond_distance_HA
_geom_hbond_distance_DA
_geom_hbond_angle_DHA
_geom_hbond_site_symmetry_A
_geom_hbond_publ_flag
C15 H15 F1 0.93 2.51 3.214(2) 132.8 1_546 yes
C13 H13 O1 0.93 2.56 3.4102(19) 151.6 2 yes

loop_
_geom_torsion_atom_site_label_1
_geom_torsion_atom_site_label_2
_geom_torsion_atom_site_label_3
_geom_torsion_atom_site_label_4
_geom_torsion
_geom_torsion_site_symmetry_1
_geom_torsion_site_symmetry_2
_geom_torsion_site_symmetry_3
_geom_torsion_site_symmetry_4
O1 C1 C2 C11 -25.1(2) . . . .
C9 C1 C2 C11 153.33(13) . . . .
O1 C1 C2 C3 159.30(13) . . . .
C9 C1 C2 C3 -22.24(17) . . . .
C11 C2 C3 C4 -124.04(16) . . . .
C1 C2 C3 C4 50.99(16) . . . .
C2 C3 C4 C10 -52.02(16) . . . .
C10 C5 C6 C7 -0.3(2) . . . .
C5 C6 C7 C8 1.2(2) . . . .
C5 C6 C7 F1 -178.15(13) . . . .
F1 C7 C8 C9 178.75(13) . . . .
C6 C7 C8 C9 -0.6(2) . . . .
C7 C8 C9 C10 -1.0(2) . . . .
C7 C8 C9 C1 176.02(12) . . . .
O1 C1 C9 C8 -5.16(19) . . . .
C2 C1 C9 C8 176.36(12) . . . .
O1 C1 C9 C10 171.81(13) . . . .
C2 C1 C9 C10 -6.66(18) . . . .
C6 C5 C10 C9 -1.2(2) . . . .
C6 C5 C10 C4 179.37(14) . . . .
C8 C9 C10 C5 1.78(19) . . . .
C1 C9 C10 C5 -175.15(12) . . . .
C8 C9 C10 C4 -178.76(13) . . . .
C1 C9 C10 C4 4.30(19) . . . .
C3 C4 C10 C5 -154.66(13) . . . .
C3 C4 C10 C9 25.91(19) . . . .
C1 C2 C11 C12 177.23(13) . . . .
C3 C2 C11 C12 -7.8(3) . . . .
C2 C11 C12 C17 -38.3(2) . . . .
C2 C11 C12 C13 146.94(16) . . . .
C17 C12 C13 C14 1.5(2) . . . .
C11 C12 C13 C14 176.54(15) . . . .
C12 C13 C14 C15 -1.0(3) . . . .
C12 C13 C14 F2 179.85(16) . . . .
F2 C14 C15 C16 179.14(19) . . . .
C13 C14 C15 C16 0.0(3) . . . .
C14 C15 C16 C17 0.5(3) . . . .
C15 C16 C17 C12 0.0(3) . . . .
C13 C12 C17 C16 -1.0(2) . . . .
C11 C12 C17 C16 -175.75(16) . . . .
